data_1100588
loop_
_publ_author_name
'Hoffmann, Reinhard W.'
'Koberstein, Ralf'
'Harms, Klaus'

_publ_section_title
;
 Chiral organometallic reagents. Part XXIII. On the stereochemistry of the
 carbolithiation reaction of vinyl sulfides
;
_journal_coden_ASTM JCPKBH
_journal_issue 2
_journal_name_full
;
 Journal of the Chemical Society, Perkin Transactions 2:
 Physical Organic Chemistry (1972-1999)
;
_journal_page_first 183
_journal_page_last 192
_journal_paper_doi 10.1039/a808116f
_journal_year 1999
_chemical_formula_sum 'C26 H38 S Sn'
_space_group_IT_number 14
_symmetry_cell_setting monoclinic
_symmetry_space_group_name_Hall '-P 2ybc'
_symmetry_space_group_name_H-M 'P 1 21/c 1'
_cell_angle_alpha 90
_cell_angle_beta 90.768(11)
_cell_angle_gamma 90
_cell_formula_units_Z 8
_cell_length_a 10.667(2)
_cell_length_b 29.670(4)
_cell_length_c 15.9184(19)
_cod_original_sg_symbol_H-M 'P 21/c'
_cod_original_formula_sum 'C26 H38 S1 Sn1'
_cod_database_code 1100588

loop_
_symmetry_equiv_pos_site_id
_symmetry_equiv_pos_as_xyz
1 x,y,z
2 x,1/2-y,1/2+z
3 -x,-y,-z
4 -x,-1/2+y,-1/2-z

loop_
_atom_site_label
_atom_site_type_symbol
_atom_site_fract_x
_atom_site_fract_y
_atom_site_fract_z
Sn1 Sn -0.15852(3) 0.11790(1) -0.18625(2)
S1 S 0.12141(9) 0.10308(4) -0.23366(6)
C1 C -0.0242(3) 0.11743(14) -0.2904(3)
H1 H -0.01610 0.14880 -0.31080
C2 C -0.0456(3) 0.08709(14) -0.3672(2)
H2 H 0.03820 0.07700 -0.38550
C3 C -0.1095(3) 0.10989(14) -0.4446(2)
C4 C -0.1400(4) 0.06788(17) -0.5006(3)
H3 H -0.21630 0.07320 -0.53400
H4 H -0.07080 0.06190 -0.53890
C5 C -0.1582(5) 0.02815(17) -0.4418(3)
H5 H -0.10410 0.00300 -0.45810
H6 H -0.24560 0.01790 -0.44400
C6 C -0.1238(4) 0.04430(16) -0.3534(3)
H7 H -0.07470 0.02140 -0.32320
H8 H -0.19920 0.05110 -0.32130
C7 C -0.2332(4) 0.13220(18) -0.4197(3)
H9 H -0.27350 0.14500 -0.46920
H10 H -0.21630 0.15590 -0.37910
H11 H -0.28780 0.10980 -0.39500
C8 C -0.0205(3) 0.14295(14) -0.4866(2)
C9 C 0.0935(4) 0.12800(15) -0.5184(3)
H12 H 0.11380 0.09720 -0.51450
C10 C 0.1768(4) 0.15699(19) -0.5551(3)
H13 H 0.25300 0.14580 -0.57540
C11 C 0.1506(5) 0.2014(2) -0.5625(3)
H14 H 0.20780 0.22090 -0.58820
C12 C 0.0390(6) 0.21759(18) -0.5317(3)
H15 H 0.02020 0.24850 -0.53600
C13 C -0.0458(4) 0.18825(17) -0.4944(3)
H16 H -0.12190 0.19960 -0.47410
C14 C 0.2405(3) 0.11593(14) -0.3086(2)
C15 C 0.3022(3) 0.08007(15) -0.3486(3)
C16 C 0.3952(4) 0.09027(18) -0.4074(3)
C17 C 0.4239(4) 0.13432(18) -0.4222(3)
H17 H 0.48740 0.14070 -0.46090
C18 C 0.3649(4) 0.17039(16) -0.3835(3)
C19 C 0.2711(4) 0.16104(15) -0.3249(3)
C20 C 0.2706(4) 0.03152(16) -0.3310(3)
H18 H 0.24990 0.01630 -0.38330
H19 H 0.19950 0.03010 -0.29380
H20 H 0.34220 0.01680 -0.30450
C21 C 0.4639(4) 0.05341(19) -0.4530(3)
H21 H 0.52300 0.06670 -0.49160
H22 H 0.40410 0.03510 -0.48420
H23 H 0.50870 0.03470 -0.41260
C22 C 0.4017(5) 0.2180(2) -0.4043(4)
H24 H 0.44370 0.23150 -0.35610
H25 H 0.32720 0.23530 -0.41840
H26 H 0.45780 0.21780 -0.45170
C23 C 0.2042(4) 0.19981(16) -0.2835(3)
H27 H 0.26520 0.22200 -0.26460
H28 H 0.15790 0.18880 -0.23570
H29 H 0.14670 0.21360 -0.32360
Sn2 Sn -0.65817(3) 0.11405(1) -0.00703(2)
S2 S -0.37018(9) 0.11101(4) 0.03378(7)
C24 C -0.5142(3) 0.11952(14) 0.0930(2)
H30 H -0.51410 0.15120 0.11280
C25 C -0.5206(4) 0.08936(14) 0.1708(2)
H31 H -0.43290 0.08430 0.18960
C26 C -0.5896(4) 0.11019(15) 0.2469(2)
C27 C -0.6029(5) 0.06763(19) 0.3040(3)
H32 H -0.52870 0.06430 0.34040
H33 H -0.67690 0.07040 0.33940
C28 C -0.6158(5) 0.02775(19) 0.2467(3)
H34 H -0.70260 0.01690 0.24610
H35 H -0.56110 0.00320 0.26610
C29 C -0.5786(5) 0.04283(16) 0.1593(3)
H36 H -0.65230 0.04430 0.12200
H37 H -0.51780 0.02190 0.13530
C30 C -0.7200(4) 0.12700(19) 0.2210(3)
H38 H -0.71220 0.14970 0.17760
H39 H -0.76100 0.13990 0.26930
H40 H -0.76940 0.10200 0.19950
C31 C -0.5111(4) 0.14671(16) 0.2887(2)
C32 C -0.3914(4) 0.13733(18) 0.3209(3)
H41 H -0.35980 0.10780 0.31730
C33 C -0.3186(5) 0.1706(3) 0.3580(3)
H42 H -0.23810 0.16350 0.37870
C34 C -0.3615(7) 0.2134(3) 0.3649(4)
H43 H -0.31160 0.23570 0.39080
C35 C -0.4790(7) 0.2241(2) 0.3336(4)
H44 H -0.50940 0.25370 0.33780
C36 C -0.5518(5) 0.1911(2) 0.2963(3)
H45 H -0.63160 0.19890 0.27510
C37 C -0.2496(3) 0.12597(14) 0.1081(2)
C38 C -0.1799(4) 0.09130(14) 0.1474(3)
C39 C -0.0901(3) 0.10268(15) 0.2079(3)
C40 C -0.0693(4) 0.14754(16) 0.2267(3)
H46 H -0.00910 0.15490 0.26810
C41 C -0.1343(4) 0.18239(15) 0.1867(3)
C42 C -0.2271(4) 0.17148(15) 0.1274(3)
C43 C -0.1987(4) 0.04233(16) 0.1255(3)
H47 H -0.12120 0.03000 0.10420
H48 H -0.26420 0.03960 0.08290
H49 H -0.22290 0.02580 0.17540
C44 C -0.0178(4) 0.06673(17) 0.2562(3)
H50 H 0.03130 0.04900 0.21740
H51 H -0.07620 0.04720 0.28500
H52 H 0.03760 0.08100 0.29700
C45 C -0.1063(5) 0.23052(17) 0.2107(4)
H53 H -0.04970 0.23100 0.25900
H54 H -0.18370 0.24580 0.22480
H55 H -0.06730 0.24580 0.16390
C46 C -0.3005(4) 0.20902(16) 0.0865(3)
H56 H -0.24330 0.23230 0.06780
H57 H -0.35830 0.22170 0.12670
H58 H -0.34730 0.19730 0.03860
C47 C -0.1439(5) 0.05493(18) -0.1216(3)
H59 H -0.13800 0.06030 -0.06160
H60 H -0.06950 0.03910 -0.13990
H61 H -0.21750 0.03680 -0.13400
C48 C -0.0967(5) 0.17161(18) -0.1066(3)
H62 H -0.12610 0.16650 -0.05000
H63 H -0.13010 0.19990 -0.12750
H64 H -0.00580 0.17280 -0.10600
C49 C -0.6007(5) 0.0634(2) -0.0922(4)
H65 H -0.64540 0.06710 -0.14530
H66 H -0.61910 0.03390 -0.06900
H67 H -0.51130 0.06600 -0.10140
C50 C -0.3493(5) 0.1326(3) -0.2195(4)
H68 H -0.39810 0.13580 -0.16880
H69 H -0.38340 0.10830 -0.25340
H70 H -0.35280 0.16050 -0.25120
C51 C -0.6549(7) 0.1783(2) -0.0656(4)
H71 H -0.66110 0.17460 -0.12610
H72 H -0.57700 0.19350 -0.05120
H73 H -0.72500 0.19610 -0.04630
C52 C -0.8471(5) 0.0975(3) 0.0250(4)
H74 H -0.89720 0.09420 -0.02590
H75 H -0.88170 0.12130 0.05930
H76 H -0.84780 0.06940 0.05620

loop_
_atom_type_symbol
_atom_type_radius_bond
C 0.68
H 0.23
S 1.02
Sn 1.46
